data_7013412
loop_
_publ_author_name
'Blower, Philip J.'
'Castle, Thomas C.'
'Cowley, Andrew R.'
'Dilworth, Jonathan R.'
'Donnelly, Paul S.'
'Labisbal, Elena'
'Sowrey, Frank E.'
'Teat, Simon J.'
'Went, Michael J.'

_publ_section_title
;
 Structural trends in copper(II) bis(thiosemicarbazone) radiopharmaceuticals
;
_journal_coden_ASTM DTARAF
_journal_issue 23
_journal_name_full 'Dalton Transactions'
_journal_page_first 4416
_journal_page_last 4425
_journal_paper_doi 10.1039/b307499d
_journal_year 2003
_chemical_compound_source
;
synthesis as described
;
_chemical_formula_moiety ' C8 H14 Cu1 N6 S2 '
_chemical_formula_sum 'C8 H14 Cu N6 S2'
_chemical_formula_weight 321.90
_space_group_IT_number 2
_symmetry_cell_setting triclinic
_symmetry_space_group_name_Hall '-P 1'
_symmetry_space_group_name_H-M 'P -1'
_atom_sites_solution_hydrogens geom
_atom_sites_solution_primary direct
_cell_angle_alpha 106.010(2)
_cell_angle_beta 100.630(2)
_cell_angle_gamma 115.952(2)
_cell_formula_units_Z 2
_cell_length_a 8.8447(3)
_cell_length_b 9.1298(3)
_cell_length_c 9.5442(4)
_cell_measurement_reflns_used 9774
_cell_measurement_temperature 150
_cell_measurement_theta_max 28
_cell_measurement_theta_min 5
_cell_volume 623.20(4)
_computing_cell_refinement
;
KappaCCD software 'DENZO' (Otwinowski & Minor, 1996)
;
_computing_data_collection
;
KappaCCD software 'Collect' (Nonius, 2000)
;
_computing_data_reduction
;
KappaCCD software 'DENZO' (Otwinowski & Minor, 1996)
;
_computing_publication_material
;
CRYSTALS (Watkin et al, 2001)
;
_computing_structure_refinement
;
CRYSTALS (Watkin et al, 2001)
;
_computing_structure_solution 'SIR92 (Giacovazzo et al, 1992)'
_diffrn_ambient_temperature 150
_diffrn_measured_fraction_theta_max 0.986
_diffrn_measurement_device_type
;
Nonius KappaCCD
;
_diffrn_measurement_method \w
_diffrn_radiation_monochromator graphite
_diffrn_radiation_type 'Mo K\a'
_diffrn_radiation_wavelength 0.71073
_diffrn_reflns_av_R_equivalents 0.049
_diffrn_reflns_limit_h_max 11
_diffrn_reflns_limit_h_min -11
_diffrn_reflns_limit_k_max 11
_diffrn_reflns_limit_k_min -11
_diffrn_reflns_limit_l_max 12
_diffrn_reflns_limit_l_min -12
_diffrn_reflns_number 9774
_diffrn_reflns_theta_max 27.43
_diffrn_reflns_theta_min 5.15
_exptl_absorpt_coefficient_mu 2.074
_exptl_absorpt_correction_T_max 0.88
_exptl_absorpt_correction_T_min 0.81
_exptl_absorpt_correction_type multi-scan
_exptl_absorpt_process_details
;
Denzo/Scalepack (Otwinowski & Minor, 1996)
;
_exptl_crystal_colour ' black '
_exptl_crystal_density_diffrn 1.715
_exptl_crystal_description ' block '
_exptl_crystal_F_000 330.952
_exptl_crystal_size_max 0.10
_exptl_crystal_size_mid 0.08
_exptl_crystal_size_min 0.06
_refine_diff_density_max 0.37
_refine_diff_density_min -0.35
_refine_ls_extinction_method None
_refine_ls_goodness_of_fit_ref 1.0656
_refine_ls_hydrogen_treatment mixed
_refine_ls_matrix_type full
_refine_ls_number_parameters 162
_refine_ls_number_reflns 1835
_refine_ls_R_factor_gt 0.0292
_refine_ls_shift/su_max 0.009144
_refine_ls_structure_factor_coef F
_refine_ls_weighting_details
;
Chebychev polynomial with 3 parameters (Carruthers & Watkin , 1979)
1.36    0.0827   0.786
;
_refine_ls_weighting_scheme calc
_refine_ls_wR_factor_ref 0.0325
_reflns_limit_h_max 11
_reflns_limit_h_min -11
_reflns_limit_k_max 11
_reflns_limit_k_min -11
_reflns_limit_l_max 12
_reflns_limit_l_min 0
_reflns_number_gt 1835
_reflns_number_total 2802
_reflns_threshold_expression >3.00\s(I)
_cod_data_source_file b307499d.txt
_cod_data_source_block CRYSTALS_cif_3
_cod_depositor_comments
;
The following automatic conversions were performed:
'_symmetry_cell_setting' value 'Triclinic' changed to 'triclinic'
according to '/home/adriana/struct/CIF-dictionaries/cif_core.dic'
dictionary named 'cif_core.dic' version 2.4.1 from 2010-06-29.

Automatic conversion script
Id: cif_fix_enum 1555 2011-01-17 13:19:09Z saulius 

 Updated bibliographic information.

 Antanas Vaitkus,
 2019-10-04
;
_cod_original_cell_volume 623.2
_cod_original_sg_symbol_H-M 'P -1 '
_cod_original_formula_sum ' C8 H14 Cu1 N6 S2 '
_cod_database_code 7013412

loop_
_symmetry_equiv_pos_as_xyz
x,y,z
-x,-y,-z

loop_
_atom_site_label
_atom_site_fract_x
_atom_site_fract_y
_atom_site_fract_z
_atom_site_U_iso_or_equiv
_atom_site_occupancy
_atom_site_adp_type
Cu1 0.99902(5) 0.03547(5) 0.69214(4) 0.0207 1.0000 Uani
C11 0.7680(4) -0.3024(4) 0.6720(4) 0.0260 1.0000 Uani
N11 0.7709(3) -0.1931(4) 0.6071(3) 0.0239 1.0000 Uani
N12 0.6229(3) -0.2414(4) 0.4878(3) 0.0263 1.0000 Uani
C12 0.6549(4) -0.1094(4) 0.4427(4) 0.0218 1.0000 Uani
C13 0.3470(4) -0.2982(5) 0.2462(4) 0.0300 1.0000 Uani
S1 0.8568(1) 0.0964(1) 0.51272(9) 0.0231 1.0000 Uani
N13 0.5203(4) -0.1351(4) 0.3271(3) 0.0284 1.0000 Uani
C14 0.2316(5) -0.2753(5) 0.1273(4) 0.0375 1.0000 Uani
C21 0.9331(4) -0.2310(4) 0.8005(4) 0.0235 1.0000 Uani
N21 1.0584(3) -0.0700(3) 0.8330(3) 0.0215 1.0000 Uani
N22 1.2183(3) 0.0160(3) 0.9528(3) 0.0231 1.0000 Uani
C22 1.3127(4) 0.1869(4) 0.9772(3) 0.0211 1.0000 Uani
S2 1.2415(1) 0.2913(1) 0.87326(9) 0.0238 1.0000 Uani
N23 1.4726(4) 0.2908(4) 1.0911(3) 0.0248 1.0000 Uani
C23 1.5550(4) 0.2299(4) 1.1917(4) 0.0267 1.0000 Uani
C24 1.7359(5) 0.3849(5) 1.3075(4) 0.0393 1.0000 Uani
H1 0.530(5) -0.059(5) 0.306(4) 0.02(1) 1.0000 Uiso
H2 1.538(5) 0.404(6) 1.111(5) 0.03(1) 1.0000 Uiso
H111 0.6616 -0.4246 0.6367 0.0295 1.0000 Uiso
H131 0.3636 -0.3980 0.1928 0.0344 1.0000 Uiso
H132 0.2876 -0.3259 0.3227 0.0344 1.0000 Uiso
H141 0.1117 -0.3878 0.0712 0.0420 1.0000 Uiso
H142 0.2911 -0.2476 0.0509 0.0420 1.0000 Uiso
H143 0.2152 -0.1754 0.1809 0.0420 1.0000 Uiso
H211 0.9486 -0.3015 0.8595 0.0275 1.0000 Uiso
H231 1.5713 0.1353 1.1264 0.0324 1.0000 Uiso
H232 1.4752 0.1804 1.2490 0.0324 1.0000 Uiso
H241 1.7919 0.3433 1.3760 0.0428 1.0000 Uiso
H242 1.8157 0.4344 1.2503 0.0428 1.0000 Uiso
H243 1.7196 0.4795 1.3728 0.0428 1.0000 Uiso

loop_
_atom_site_aniso_label
_atom_site_aniso_U_11
_atom_site_aniso_U_22
_atom_site_aniso_U_33
_atom_site_aniso_U_23
_atom_site_aniso_U_13
_atom_site_aniso_U_12
Cu1 0.01821(19) 0.0207(2) 0.02008(19) 0.00949(15) 0.00331(15) 0.00817(16)
C11 0.0265(16) 0.0218(16) 0.0254(16) 0.0101(13) 0.0078(13) 0.0094(13)
N11 0.0190(12) 0.0264(14) 0.0220(13) 0.0083(11) 0.006(1) 0.0096(11)
N12 0.0220(14) 0.0319(15) 0.0240(14) 0.0132(12) 0.0077(11) 0.0122(12)
C12 0.0200(14) 0.0238(16) 0.0225(15) 0.0087(13) 0.0088(12) 0.0120(13)
C13 0.0225(16) 0.0312(18) 0.0322(17) 0.0130(15) 0.0066(14) 0.0118(14)
S1 0.0208(4) 0.0232(4) 0.0233(4) 0.0103(3) 0.0045(3) 0.0105(3)
N13 0.0251(14) 0.0263(15) 0.0300(15) 0.0118(13) 0.0050(12) 0.0119(13)
C14 0.0282(18) 0.044(2) 0.0329(19) 0.0157(17) 0.0044(15) 0.0152(17)
C21 0.0213(15) 0.0238(16) 0.0238(15) 0.0117(13) 0.0070(13) 0.0095(13)
N21 0.0214(13) 0.0249(14) 0.0180(12) 0.0088(11) 0.006(1) 0.0119(12)
N22 0.0218(13) 0.0255(14) 0.0216(13) 0.0101(11) 0.0070(11) 0.0117(11)
C22 0.0204(15) 0.0250(16) 0.0192(14) 0.0081(12) 0.0081(12) 0.0128(13)
S2 0.0223(4) 0.0197(4) 0.0230(4) 0.0074(3) 0.0004(3) 0.0095(3)
N23 0.0224(14) 0.0230(15) 0.0238(13) 0.0098(12) 0.0014(11) 0.0100(12)
C23 0.0295(17) 0.0306(18) 0.0209(15) 0.0100(14) 0.0040(13) 0.0183(15)
C24 0.041(2) 0.037(2) 0.0289(18) 0.0092(16) -0.0056(16) 0.0208(18)

loop_
_atom_type_symbol
_atom_type_scat_dispersion_real
_atom_type_scat_dispersion_imag
_atom_type_scat_Cromer_Mann_a1
_atom_type_scat_Cromer_Mann_b1
_atom_type_scat_Cromer_Mann_a2
_atom_type_scat_Cromer_Mann_b2
_atom_type_scat_Cromer_Mann_a3
_atom_type_scat_Cromer_Mann_b3
_atom_type_scat_Cromer_Mann_a4
_atom_type_scat_Cromer_Mann_b4
_atom_type_scat_Cromer_Mann_c
_atom_type_scat_source
'C   ' 0.0020 0.0020 2.3100 20.8439 1.0200 10.2075 1.5886 0.5687 0.8650 51.6512 0.2156 International_Tables_Vol_IV_Table_2.2B
'H   ' 0.0000 0.0000 0.4930 10.5109 0.3229 26.1257 0.1402 3.1424 0.0408 57.7997 0.0030 International_Tables_Vol_IV_Table_2.2B
'Cu  ' 0.2630 1.2660 13.3380 3.5828 7.1676 0.2470 5.6158 11.3966 1.6735 64.8126 1.1910 International_Tables_Vol_IV_Table_2.2B
'N   ' 0.0040 0.0030 12.2126 0.0057 3.1322 9.8933 2.0125 28.9975 1.1663 0.5826 -11.5290 International_Tables_Vol_IV_Table_2.2B
'S   ' 0.1100 0.1240 6.9053 1.4679 5.2034 22.2151 1.4379 0.2536 1.5863 56.1720 0.8669 International_Tables_Vol_IV_Table_2.2B

loop_
_geom_angle_atom_site_label_1
_geom_angle_site_symmetry_1
_geom_angle_atom_site_label_2
_geom_angle_site_symmetry_2
_geom_angle_atom_site_label_3
_geom_angle_site_symmetry_3
_geom_angle
_geom_angle_publ_flag
N11 . Cu1 . S1 . 84.57(8) yes
N11 . Cu1 . S1 2_756 93.14(8) yes
S1 . Cu1 . S1 2_756 91.97(3) yes
N11 . Cu1 . N21 . 80.74(11) yes
S1 . Cu1 . N21 . 164.98(8) yes
S1 2_756 Cu1 . N21 . 91.92(8) yes
N11 . Cu1 . S2 . 158.07(8) yes
S1 . Cu1 . S2 . 109.15(3) yes
S1 2_756 Cu1 . S2 . 103.09(3) yes
N21 . Cu1 . S2 . 84.04(8) yes
N11 . C11 . C21 . 114.2(3) yes
N11 . C11 . H111 . 122.9 no
C21 . C11 . H111 . 122.9 no
Cu1 . N11 . C11 . 115.1(2) yes
Cu1 . N11 . N12 . 124.6(2) yes
C11 . N11 . N12 . 120.3(3) yes
N11 . N12 . C12 . 109.9(3) yes
N12 . C12 . S1 . 127.5(2) yes
N12 . C12 . N13 . 117.1(3) yes
S1 . C12 . N13 . 115.4(2) yes
N13 . C13 . C14 . 109.3(3) yes
N13 . C13 . H131 . 109.5 no
C14 . C13 . H131 . 109.5 no
N13 . C13 . H132 . 109.5 no
C14 . C13 . H132 . 109.5 no
H131 . C13 . H132 . 109.5 no
Cu1 . S1 . Cu1 2_756 88.03(3) yes
Cu1 . S1 . C12 . 93.44(11) yes
Cu1 2_756 S1 . C12 . 93.7(1) yes
C12 . N13 . C13 . 124.7(3) yes
C12 . N13 . H1 . 119.(3) yes
C13 . N13 . H1 . 116.(3) yes
C13 . C14 . H141 . 109.5 no
C13 . C14 . H142 . 109.5 no
H141 . C14 . H142 . 109.5 no
C13 . C14 . H143 . 109.5 no
H141 . C14 . H143 . 109.5 no
H142 . C14 . H143 . 109.5 no
C11 . C21 . N21 . 115.6(3) yes
C11 . C21 . H211 . 122.2 no
N21 . C21 . H211 . 122.2 no
Cu1 . N21 . C21 . 114.3(2) yes
Cu1 . N21 . N22 . 123.53(19) yes
C21 . N21 . N22 . 122.2(3) yes
N21 . N22 . C22 . 110.7(2) yes
N22 . C22 . S2 . 125.3(2) yes
N22 . C22 . N23 . 118.5(3) yes
S2 . C22 . N23 . 116.1(2) yes
Cu1 . S2 . C22 . 94.5(1) yes
C22 . N23 . C23 . 124.5(3) yes
C22 . N23 . H2 . 121.(3) yes
C23 . N23 . H2 . 114.(3) yes
N23 . C23 . C24 . 109.5(3) yes
N23 . C23 . H231 . 109.5 no
C24 . C23 . H231 . 109.5 no
N23 . C23 . H232 . 109.5 no
C24 . C23 . H232 . 109.5 no
H231 . C23 . H232 . 109.5 no
C23 . C24 . H241 . 109.5 no
C23 . C24 . H242 . 109.5 no
H241 . C24 . H242 . 109.5 no
C23 . C24 . H243 . 109.5 no
H241 . C24 . H243 . 109.5 no
H242 . C24 . H243 . 109.5 no

loop_
_geom_bond_atom_site_label_1
_geom_bond_site_symmetry_1
_geom_bond_atom_site_label_2
_geom_bond_site_symmetry_2
_geom_bond_distance
_geom_bond_publ_flag
Cu1 . N11 . 1.965(3) yes
Cu1 . S1 . 2.2735(8) yes
Cu1 . S1 2_756 2.8045(9) yes
Cu1 . N21 . 1.977(3) yes
Cu1 . S2 . 2.2505(8) yes
C11 . N11 . 1.306(4) yes
C11 . C21 . 1.458(4) yes
C11 . H111 . 1.000 no
N11 . N12 . 1.369(4) yes
N12 . C12 . 1.322(4) yes
C12 . S1 . 1.760(3) yes
C12 . N13 . 1.348(4) yes
C13 . N13 . 1.447(4) yes
C13 . C14 . 1.504(5) yes
C13 . H131 . 1.000 no
C13 . H132 . 1.000 no
N13 . H1 . 0.74(4) yes
C14 . H141 . 1.000 no
C14 . H142 . 1.000 no
C14 . H143 . 1.000 no
C21 . N21 . 1.296(4) yes
C21 . H211 . 1.000 no
N21 . N22 . 1.363(3) yes
N22 . C22 . 1.331(4) yes
C22 . S2 . 1.763(3) yes
C22 . N23 . 1.331(4) yes
N23 . C23 . 1.468(4) yes
N23 . H2 . 0.88(4) yes
C23 . C24 . 1.512(5) yes
C23 . H231 . 1.000 no
C23 . H232 . 1.000 no
C24 . H241 . 1.000 no
C24 . H242 . 1.000 no
C24 . H243 . 1.000 no

loop_
_geom_hbond_atom_site_label_D
_geom_hbond_atom_site_label_H
_geom_hbond_atom_site_label_A
_geom_hbond_site_symmetry_A
_geom_hbond_distance_DH
_geom_hbond_distance_HA
_geom_hbond_distance_DA
_geom_hbond_angle_DHA
_geom_hbond_publ_flag
N23 H2 S2 2_867 0.88(4) 2.55(4) 3.404(3) 167.(3) yes
